data_2011326
loop_
_publ_author_name
'Spek, Anthony L.'
'Canisius, Johannes'
'Preut, Hans'
'Krause, Norbert'

_publ_section_title
;The allyl complex
 di-\m-chloro-bis{[(1,2,3-\h)-4-oxo-5,5-dimethyl-1-(ethoxycarbonyl)hexenyl]palladium(II)}
;
_journal_issue 9
_journal_name_full 'Acta Crystallographica Section C'
_journal_page_first 1065
_journal_page_last 1066
_journal_paper_doi 10.1107/S0108270100008799
_journal_volume 56
_journal_year 2000
_chemical_formula_iupac '[Pd2 (C11 H17 O3 )2 Cl2 ]'
_chemical_formula_moiety 'C22 H34 Cl2 O6 Pd2'
_chemical_formula_sum 'C22 H34 Cl2 O6 Pd2'
_chemical_formula_weight 678.23
_chemical_name_systematic
;
Bis(\m~2~-chloro)-bis-[1,2,3,3-(4-oxo-6,6-dimethyl-1-ethoxycarbonyl)-
hexenyl]-palladium (II)
;
_space_group_IT_number 2
_symmetry_cell_setting triclinic
_symmetry_space_group_name_Hall '-P 1'
_symmetry_space_group_name_H-M 'P -1'
_cell_angle_alpha 101.96(3)
_cell_angle_beta 90.13(3)
_cell_angle_gamma 104.29(3)
_cell_formula_units_Z 1
_cell_length_a 6.6157(11)
_cell_length_b 9.654(4)
_cell_length_c 10.748(4)
_cell_measurement_reflns_used 25
_cell_measurement_temperature 150
_cell_measurement_theta_max 14.0
_cell_measurement_theta_min 9.6
_cell_volume 649.7(4)
_computing_cell_refinement 'SET4 (de Boer & Duisenberg, 1984)'
_computing_data_collection 'Locally modified CAD4 Software (Enraf-Nonius, 1989)'
_computing_data_reduction 'HELENA (Spek, 1997)'
_computing_molecular_graphics 'PLATON (Spek, 2000)'
_computing_publication_material PLATON
_computing_structure_refinement 'SHELXL97 (Sheldrick, 1997)'
_computing_structure_solution 'DIRDIF99 (Beurskens et al., 1999)'
_diffrn_ambient_temperature 150
_diffrn_measurement_device_type CAD4T
_diffrn_measurement_method \w-scan
_diffrn_radiation_monochromator graphite
_diffrn_radiation_source 'Rotating Anode'
_diffrn_radiation_type 'Mo K\a'
_diffrn_radiation_wavelength .71073
_diffrn_reflns_av_R_equivalents .0335
_diffrn_reflns_av_sigmaI/netI .0346
_diffrn_reflns_limit_h_max 8
_diffrn_reflns_limit_h_min -8
_diffrn_reflns_limit_k_max 12
_diffrn_reflns_limit_k_min -12
_diffrn_reflns_limit_l_max 13
_diffrn_reflns_limit_l_min -13
_diffrn_reflns_number 6309
_diffrn_reflns_theta_max 27.5
_diffrn_reflns_theta_min 1.9
_diffrn_standards_decay_% 3
_diffrn_standards_interval_time 60
_diffrn_standards_number 3
_exptl_absorpt_coefficient_mu 1.623
_exptl_absorpt_correction_T_max .805
_exptl_absorpt_correction_T_min .549
_exptl_absorpt_correction_type analytical
_exptl_absorpt_process_details '(De Meulenaer & Tompa, 1965)'
_exptl_crystal_colour orange
_exptl_crystal_density_diffrn 1.734
_exptl_crystal_density_method 'not measured'
_exptl_crystal_description plate
_exptl_crystal_F_000 340
_exptl_crystal_size_max .50
_exptl_crystal_size_mid .42
_exptl_crystal_size_min .13
_refine_diff_density_max .45
_refine_diff_density_min -.68
_refine_ls_extinction_method none
_refine_ls_goodness_of_fit_ref 1.119
_refine_ls_hydrogen_treatment constr
_refine_ls_matrix_type full
_refine_ls_number_parameters 161
_refine_ls_number_reflns 2994
_refine_ls_restrained_S_all 1.119
_refine_ls_R_factor_all .0187
_refine_ls_R_factor_gt .0179
_refine_ls_shift/su_max <0.002
_refine_ls_shift/su_mean .000
_refine_ls_structure_factor_coef Fsqd
_refine_ls_weighting_details 'calc w = 1/[\s^2^(Fo^2^)+(0.0134P)^2^+0.2250P] where P=(Fo^2^+2Fc^2^)/3'
_refine_ls_weighting_scheme calc
_refine_ls_wR_factor_ref .0439
_reflns_number_gt 2903
_reflns_number_total 2994
_reflns_threshold_expression I>2\s(I)
_cod_data_source_file gg1012.cif
_cod_data_source_block II
_cod_depositor_comments
;
The following automatic conversions were performed:
'_symmetry_cell_setting' value 'Triclinic' changed to 'triclinic'
according to '/home/saulius/struct/CIF-dictionaries/cif_core.dic'
dictionary named 'cif_core.dic' version 2.4.1 from 2010-06-29.

Automatic conversion script
Id: cif_fix_enum 1527 2010-12-29 10:47:43Z saulius 

The following automatic conversions were performed:

'_symmetry_cell_setting' value 'Triclinic' changed to 'triclinic'
according to /home/saulius/struct/CIF-dictionaries/cif_core.dic
dictionary named 'cif_core.dic' version 2.4.1 from
2010-06-29.

'_refine_ls_weighting_scheme' value 'calc ' changed to
'calc' according to
/home/saulius/struct/CIF-dictionaries/cif_core.dic dictionary named
'cif_core.dic' version 2.4.1 from 2010-06-29.

Automatic conversion script
Id: cif_fix_values 1715 2011-07-08 13:25:40Z adriana 
;
_cod_database_code 2011326

loop_
_symmetry_equiv_pos_as_xyz
x,y,z
-x,-y,-z

loop_
_atom_site_aniso_label
_atom_site_aniso_U_11
_atom_site_aniso_U_22
_atom_site_aniso_U_33
_atom_site_aniso_U_12
_atom_site_aniso_U_13
_atom_site_aniso_U_23
Pd1 .02220(10) .01750(10) .01860(10) .00700(10) .00140(10) .00460(10)
Cl1 .0489(3) .0253(2) .0240(2) .0218(2) .0111(2) .0092(2)
O1 .0302(7) .0286(6) .0463(8) .0097(5) -.0093(6) .0083(6)
O2 .0301(6) .0204(5) .0518(8) .0066(5) -.0010(6) .0086(5)
O3 .0219(6) .0327(6) .0526(9) .0076(5) -.0032(6) -.0051(6)
C1 .0279(8) .0209(7) .0302(8) .0060(6) .0013(7) .0118(6)
C2 .0215(7) .0238(7) .0296(8) .0049(6) .0026(6) .0127(6)
C3 .0218(7) .0269(7) .0193(7) .0060(6) .0059(6) .0101(6)
C4 .0180(7) .0256(7) .0241(7) .0052(6) .0047(6) .0049(6)
C5 .0193(7) .0261(7) .0239(7) .0068(6) .0045(6) .0037(6)
C6 .0204(7) .0260(7) .0288(8) .0083(6) .0041(6) .0070(6)
C7 .0342(10) .0532(11) .0311(9) .0222(9) -.0023(8) .0077(8)
C8 .0199(7) .0319(8) .0308(8) .0080(6) .0046(6) .0056(7)
C9 .0338(9) .0273(8) .0604(13) .0119(7) .0110(9) .0128(9)
C10 .0414(11) .0263(8) .0662(14) .0155(8) -.0035(10) .0077(9)
C11 .0480(14) .0668(16) .0653(16) .0260(12) .0008(12) .0092(13)

loop_
_atom_site_label
_atom_site_fract_x
_atom_site_fract_y
_atom_site_fract_z
_atom_site_U_iso_or_equiv
_atom_site_thermal_displace_type
_atom_site_occupancy
_atom_site_type_symbol
Pd1 .09560(2) 1.037030(10) .360470(10) .01900(10) Uani 1.000 Pd
Cl1 .09406(8) .85197(4) .47707(4) .02990(10) Uani 1.000 Cl
O1 -.2290(2) 1.17828(14) .18198(15) .0346(4) Uani 1.000 O
O2 -.0129(2) 1.38560(13) .29216(14) .0339(4) Uani 1.000 O
O3 .0620(2) .73743(15) .11137(15) .0377(4) Uani 1.000 O
C1 -.0609(3) 1.24567(17) .23201(17) .0254(4) Uani 1.000 C
C2 .1227(3) 1.18370(18) .23709(17) .0241(4) Uani 1.000 C
C3 .1127(3) 1.04112(17) .16695(15) .0219(4) Uani 1.000 C
C4 .2662(3) .97428(18) .19883(16) .0227(4) Uani 1.000 C
C5 .2334(2) .81170(17) .15246(16) .0232(4) Uani 1.000 C
C6 .4227(3) .74894(18) .15565(16) .0245(4) Uani 1.000 C
C7 .5484(3) .8076(2) .28382(19) .0377(6) Uani 1.000 C
C8 .5590(3) .79659(19) .04958(17) .0274(4) Uani 1.000 C
C9 .3500(3) .5822(2) .1306(2) .0392(6) Uani 1.000 C
C10 -.1768(3) 1.4613(2) .2914(2) .0437(7) Uani 1.000 C
C11 -.3061(4) 1.4465(3) .3992(3) .0587(9) Uani 1.000 C
H2 .259(4) 1.248(3) .259(2) .046(7) Uiso 1.000 H
H3 -.012(4) .987(2) .120(2) .025(5) Uiso 1.000 H
H4 .397(4) 1.032(2) .220(2) .030(5) Uiso 1.000 H
H7A .60000 .91420 .29770 .0570 Uiso 1.000 H
H7B .66710 .76360 .28320 .0570 Uiso 1.000 H
H7C .45870 .78260 .35240 .0570 Uiso 1.000 H
H8A .60350 .90370 .06630 .0410 Uiso 1.000 H
H8B .47850 .75960 -.03240 .0410 Uiso 1.000 H
H8C .68220 .75700 .04690 .0410 Uiso 1.000 H
H9A .47180 .54090 .12150 .0590 Uiso 1.000 H
H9B .26030 .54580 .05210 .0590 Uiso 1.000 H
H9C .27140 .55290 .20210 .0590 Uiso 1.000 H
H10A -.26490 1.42030 .21130 .0530 Uiso 1.000 H
H10B -.11340 1.56630 .29460 .0530 Uiso 1.000 H
H11A -.37200 1.34280 .39480 .0880 Uiso 1.000 H
H11B -.41450 1.49940 .39690 .0880 Uiso 1.000 H
H11C -.21920 1.48750 .47850 .0880 Uiso 1.000 H

loop_
_atom_type_symbol
_atom_type_description
_atom_type_scat_dispersion_real
_atom_type_scat_dispersion_imag
_atom_type_scat_source
Pd Pd -.9988 1.0072 'International Tables Vol C Tables 4.2.6.8 and 6.1.1.4'
O O .0106 .0060 'International Tables Vol C Tables 4.2.6.8 and 6.1.1.4'
Cl Cl .1484 .1585 'International Tables Vol C Tables 4.2.6.8 and 6.1.1.4'
H H .0000 .0000 'International Tables Vol C Tables 4.2.6.8 and 6.1.1.4'
C C .0033 .0016 'International Tables Vol C Tables 4.2.6.8 and 6.1.1.4'

loop_
_geom_angle_atom_site_label_1
_geom_angle_atom_site_label_2
_geom_angle_atom_site_label_3
_geom_angle_site_symmetry_1
_geom_angle_site_symmetry_3
_geom_angle
_geom_angle_publ_flag
Cl1 Pd1 C2 . . 171.29(6) no
Cl1 Pd1 C3 . . 133.15(6) no
Cl1 Pd1 C4 . . 102.46(6) no
Cl1 Pd1 Cl1 . 2_576 88.91(3) yes
C2 Pd1 C3 . . 39.26(7) no
C2 Pd1 C4 . . 68.83(8) no
Cl1 Pd1 C2 2_576 . 99.80(6) no
C3 Pd1 C4 . . 38.84(8) no
Cl1 Pd1 C3 2_576 . 131.63(6) no
Cl1 Pd1 C4 2_576 . 168.60(6) no
Pd1 Cl1 Pd1 . 2_576 91.09(3) yes
C1 O2 C10 . . 116.07(15) yes
O1 C1 O2 . . 125.06(18) yes
O1 C1 C2 . . 124.74(16) yes
O2 C1 C2 . . 110.19(16) yes
Pd1 C2 C1 . . 114.03(13) no
Pd1 C2 C3 . . 69.68(10) no
C1 C2 C3 . . 119.38(17) no
Pd1 C3 C2 . . 71.06(10) no
Pd1 C3 C4 . . 72.36(10) no
C2 C3 C4 . . 116.82(16) no
Pd1 C4 C3 . . 68.80(10) no
Pd1 C4 C5 . . 114.79(12) no
C3 C4 C5 . . 119.00(16) no
O3 C5 C4 . . 119.46(15) yes
O3 C5 C6 . . 122.83(16) yes
C4 C5 C6 . . 117.67(14) no
C5 C6 C7 . . 111.61(15) no
C5 C6 C8 . . 106.47(15) no
C5 C6 C9 . . 109.27(16) no
C7 C6 C8 . . 109.39(16) no
C7 C6 C9 . . 109.77(15) no
C8 C6 C9 . . 110.27(15) no
O2 C10 C11 . . 111.07(18) yes
Pd1 C2 H2 . . 104.0(15) no
C1 C2 H2 . . 119.7(17) no
C3 C2 H2 . . 116.8(16) no
Pd1 C3 H3 . . 111.9(13) no
C2 C3 H3 . . 118.7(14) no
C4 C3 H3 . . 122.1(13) no
Pd1 C4 H4 . . 103.4(14) no
C3 C4 H4 . . 117.3(14) no
C5 C4 H4 . . 119.8(14) no
C6 C7 H7A . . 109.47 no
C6 C7 H7B . . 109.46 no
C6 C7 H7C . . 109.49 no
H7A C7 H7B . . 109.42 no
H7A C7 H7C . . 109.48 no
H7B C7 H7C . . 109.52 no
C6 C8 H8A . . 109.48 no
C6 C8 H8B . . 109.47 no
C6 C8 H8C . . 109.44 no
H8A C8 H8B . . 109.43 no
H8A C8 H8C . . 109.50 no
H8B C8 H8C . . 109.51 no
C6 C9 H9A . . 109.47 no
C6 C9 H9B . . 109.46 no
C6 C9 H9C . . 109.49 no
H9A C9 H9B . . 109.44 no
H9A C9 H9C . . 109.47 no
H9B C9 H9C . . 109.50 no
O2 C10 H10A . . 109.38 no
O2 C10 H10B . . 109.44 no
C11 C10 H10A . . 109.39 no
C11 C10 H10B . . 109.44 no
H10A C10 H10B . . 108.07 no
C10 C11 H11A . . 109.49 no
C10 C11 H11B . . 109.40 no
C10 C11 H11C . . 109.45 no
H11A C11 H11B . . 109.46 no
H11A C11 H11C . . 109.55 no
H11B C11 H11C . . 109.49 no

loop_
_geom_bond_atom_site_label_1
_geom_bond_atom_site_label_2
_geom_bond_site_symmetry_1
_geom_bond_site_symmetry_2
_geom_bond_distance
_geom_bond_publ_flag
Pd1 Cl1 . . 2.3836(11) yes
Pd1 C2 . . 2.109(2) yes
Pd1 C3 . . 2.0913(18) yes
Pd1 C4 . . 2.138(2) yes
Pd1 Cl1 . 2_576 2.3811(11) yes
O1 C1 . . 1.202(2) yes
O2 C1 . . 1.330(2) yes
O2 C10 . . 1.450(2) yes
O3 C5 . . 1.208(2) yes
C1 C2 . . 1.486(3) no
C2 C3 . . 1.411(2) no
C3 C4 . . 1.407(3) no
C4 C5 . . 1.505(2) no
C5 C6 . . 1.523(3) no
C6 C7 . . 1.533(3) no
C6 C8 . . 1.530(3) no
C6 C9 . . 1.527(3) no
C10 C11 . . 1.452(4) no
C2 H2 . . .96(3) no
C3 H3 . . .94(2) no
C4 H4 . . .91(2) no
C7 H7A . . .9801 no
C7 H7B . . .9801 no
C7 H7C . . .9791 no
C8 H8A . . .9801 no
C8 H8B . . .9804 no
C8 H8C . . .9801 no
C9 H9A . . .9801 no
C9 H9B . . .9795 no
C9 H9C . . .9799 no
C10 H10A . . .9900 no
C10 H10B . . .9901 no
C11 H11A . . .9795 no
C11 H11B . . .9806 no
C11 H11C . . .9794 no

loop_
_geom_hbond_atom_site_label_D
_geom_hbond_atom_site_label_H
_geom_hbond_atom_site_label_A
_geom_hbond_site_symmetry_A
_geom_hbond_distance_DH
_geom_hbond_distance_HA
_geom_hbond_distance_DA
_geom_hbond_angle_DHA
_geom_hbond_publ_flag
C8 H8B O1 2_575 .98 2.558 3.392(3) 142.9 yes
C9 H9C O2 1_545 .98 2.498 3.394(3) 151.9 yes

loop_
_geom_torsion_atom_site_label_1
_geom_torsion_atom_site_label_2
_geom_torsion_atom_site_label_3
_geom_torsion_atom_site_label_4
_geom_torsion_site_symmetry_1
_geom_torsion_site_symmetry_3
_geom_torsion_site_symmetry_4
_geom_torsion
_geom_torsion_publ_flag
C3 Pd1 Cl1 Pd1 . . 2_576 -153.24(8) no
C4 Pd1 Cl1 Pd1 . . 2_576 179.17(5) no
Cl1 Pd1 Cl1 Pd1 2_576 . 2_576 .00(3) no
Cl1 Pd1 Cl1 Pd1 . 2_576 2_576 -.02(3) no
C2 Pd1 Cl1 Pd1 . 2_576 2_576 -179.93(6) no
C3 Pd1 Cl1 Pd1 . 2_576 2_576 153.93(7) no
C10 O2 C1 O1 . . . -2.5(3) no
C1 O2 C10 C11 . . . 89.0(2) no
C10 O2 C1 C2 . . . 178.28(15) no
O2 C1 C2 Pd1 . . . 107.66(15) no
O1 C1 C2 C3 . . . 7.8(3) no
O1 C1 C2 Pd1 . . . -71.5(2) no
O2 C1 C2 C3 . . . -173.02(16) no
Pd1 C2 C3 C4 . . . -57.82(14) no
C1 C2 C3 Pd1 . . . -106.85(16) no
C1 C2 C3 C4 . . . -164.67(16) no
C2 C3 C4 Pd1 . . . 57.15(14) no
C2 C3 C4 C5 . . . 164.56(16) no
Pd1 C3 C4 C5 . . . 107.41(15) no
Pd1 C4 C5 O3 . . . 63.9(2) no
C3 C4 C5 O3 . . . -14.6(3) no
C3 C4 C5 C6 . . . 163.37(16) no
Pd1 C4 C5 C6 . . . -118.13(15) no
O3 C5 C6 C9 . . . -13.3(2) no
C4 C5 C6 C7 . . . 47.2(2) no
C4 C5 C6 C9 . . . 168.83(15) no
O3 C5 C6 C8 . . . 105.8(2) no
C4 C5 C6 C8 . . . -72.09(18) no
O3 C5 C6 C7 . . . -134.89(18) no
